data_7104484
loop_
_publ_author_name
'Young, Kenneth J H'
'Oxgaard, Jonas'
'Ess, Daniel H'
'Meier, Steven K'
'Stewart, Timothy'
'Goddard, 3rd, William A'
'Periana, Roy A'

_publ_section_title
;
 Experimental realization of catalytic CH4 hydroxylation predicted for
 an iridium NNC pincer complex, demonstrating thermal, protic, and
 oxidant stability.
;
_journal_issue 22
_journal_name_full 'Chemical communications (Cambridge, England)'
_journal_page_first 3270
_journal_page_last 3272
_journal_paper_doi 10.1039/b823303a
_journal_volume 34
_journal_year 2009
_chemical_formula_sum 'C57 H66 Cl4 Ir2 N4'
_chemical_formula_weight 1333.34
_chemical_name_systematic
;
?
;
_space_group_IT_number 14
_symmetry_cell_setting monoclinic
_symmetry_space_group_name_Hall '-P 2yn'
_symmetry_space_group_name_H-M 'P 1 21/n 1'
_atom_sites_solution_hydrogens geom
_atom_sites_solution_primary direct
_atom_sites_solution_secondary difmap
_audit_creation_method SHELXL-97
_cell_angle_alpha 90.00
_cell_angle_beta 104.947(2)
_cell_angle_gamma 90.00
_cell_formula_units_Z 4
_cell_length_a 12.9695(11)
_cell_length_b 29.356(3)
_cell_length_c 16.8671(15)
_cell_measurement_reflns_used 13971
_cell_measurement_temperature 133(2)
_cell_measurement_theta_max 27.54
_cell_measurement_theta_min 1.39
_cell_volume 6204.6(9)
_computing_cell_refinement 'Bruker SMART'
_computing_data_collection 'Bruker SMART'
_computing_data_reduction 'Bruker SAINT'
_computing_molecular_graphics 'Bruker SHELXTL'
_computing_publication_material 'Bruker SHELXTL'
_computing_structure_refinement 'SHELXL-97 (Sheldrick, 1997)'
_computing_structure_solution 'SHELXS-97 (Sheldrick, 1990)'
_diffrn_ambient_temperature 133(2)
_diffrn_measured_fraction_theta_full 0.978
_diffrn_measured_fraction_theta_max 0.978
_diffrn_measurement_device_type 'CCD area detector'
_diffrn_measurement_method 'phi and omega scans'
_diffrn_radiation_monochromator graphite
_diffrn_radiation_source 'fine-focus sealed tube'
_diffrn_radiation_type MoK\a
_diffrn_radiation_wavelength 0.71073
_diffrn_reflns_av_R_equivalents 0.0597
_diffrn_reflns_av_sigmaI/netI 0.0891
_diffrn_reflns_limit_h_max 13
_diffrn_reflns_limit_h_min -16
_diffrn_reflns_limit_k_max 38
_diffrn_reflns_limit_k_min -37
_diffrn_reflns_limit_l_max 21
_diffrn_reflns_limit_l_min -14
_diffrn_reflns_number 36987
_diffrn_reflns_theta_full 27.54
_diffrn_reflns_theta_max 27.54
_diffrn_reflns_theta_min 1.39
_exptl_absorpt_coefficient_mu 4.493
_exptl_absorpt_correction_T_max 0.914
_exptl_absorpt_correction_T_min 0.634
_exptl_absorpt_correction_type empirical
_exptl_absorpt_process_details 'Blessing,R.H. Acta_Crystallogr.1995,A51,33'
_exptl_crystal_colour colorless
_exptl_crystal_density_diffrn 1.427
_exptl_crystal_density_meas 1.425
_exptl_crystal_density_method 'not measured'
_exptl_crystal_description plate
_exptl_crystal_F_000 2632
_exptl_crystal_size_max 0.10
_exptl_crystal_size_mid 0.05
_exptl_crystal_size_min 0.02
_refine_diff_density_max 3.663
_refine_diff_density_min -2.400
_refine_diff_density_rms 0.243
_refine_ls_extinction_coef 0.00085(9)
_refine_ls_extinction_expression Fc^*^=kFc[1+0.001xFc^2^\l^3^/sin(2\q)]^-1/4^
_refine_ls_extinction_method SHELXL
_refine_ls_goodness_of_fit_ref 1.122
_refine_ls_hydrogen_treatment constr
_refine_ls_matrix_type full
_refine_ls_number_parameters 619
_refine_ls_number_reflns 13971
_refine_ls_number_restraints 0
_refine_ls_restrained_S_all 1.122
_refine_ls_R_factor_all 0.1051
_refine_ls_R_factor_gt 0.0688
_refine_ls_shift/su_max 0.002
_refine_ls_shift/su_mean 0.000
_refine_ls_structure_factor_coef Fsqd
_refine_ls_weighting_details 'calc w=1/[\s^2^(Fo^2^)+(0.0723P)^2^+53.6893P] where P=(Fo^2^+2Fc^2^)/3'
_refine_ls_weighting_scheme calc
_refine_ls_wR_factor_gt 0.1676
_refine_ls_wR_factor_ref 0.1805
_reflns_number_gt 9719
_reflns_number_total 13971
_reflns_threshold_expression >2sigma(I)
_cod_data_source_file b823303a.txt
_cod_data_source_block tj5m_1-cl
_cod_depositor_comments
;
The following automatic conversions were performed:
'_symmetry_cell_setting' value 'Monoclinic' changed to 'monoclinic'
according to '/home/saulius/struct/CIF-dictionaries/cif_core.dic'
dictionary named 'cif_core.dic' version 2.4.1 from 2010-06-29.

Automatic conversion script
Id: cif_fix_enum 1527 2010-12-29 10:47:43Z saulius 
;
_cod_original_sg_symbol_H-M P2(1)/n
_cod_database_code 7104484

loop_
_symmetry_equiv_pos_as_xyz
'x, y, z'
'-x+1/2, y+1/2, -z+1/2'
'-x, -y, -z'
'x-1/2, -y-1/2, z-1/2'

loop_
_atom_site_label
_atom_site_type_symbol
_atom_site_fract_x
_atom_site_fract_y
_atom_site_fract_z
_atom_site_U_iso_or_equiv
_atom_site_adp_type
_atom_site_occupancy
_atom_site_symmetry_multiplicity
_atom_site_calc_flag
_atom_site_refinement_flags
_atom_site_disorder_assembly
_atom_site_disorder_group
Ir1 Ir 0.49755(3) 0.915748(13) 0.67901(3) 0.02520(13) Uani 1 1 d . . .
Ir2 Ir 0.01737(3) 0.184167(14) 0.41649(3) 0.02771(13) Uani 1 1 d . . .
Cl1 Cl 0.4272(2) 0.85185(10) 0.58349(19) 0.0400(7) Uani 1 1 d . . .
Cl2 Cl 0.0074(2) 0.24422(10) 0.5181(2) 0.0434(7) Uani 1 1 d . . .
Cl3 Cl 0.0810(5) 0.2557(2) 0.7702(4) 0.121(2) Uani 1 1 d . . .
Cl4 Cl 0.1856(6) 0.1690(2) 0.7866(3) 0.131(3) Uani 1 1 d . . .
N1 N 0.4175(6) 0.8939(3) 0.7584(5) 0.0249(18) Uani 1 1 d . . .
N2 N 0.6086(6) 0.8691(3) 0.7564(5) 0.0242(18) Uani 1 1 d . . .
N3 N -0.0473(6) 0.1384(3) 0.4920(6) 0.0280(19) Uani 1 1 d . . .
N4 N 0.1494(6) 0.1593(3) 0.4964(5) 0.0246(18) Uani 1 1 d . . .
C1 C 0.3555(8) 0.9516(3) 0.6386(7) 0.027(2) Uani 1 1 d . . .
C2 C 0.3196(9) 0.9820(4) 0.5726(7) 0.034(3) Uani 1 1 d . . .
H2 H 0.3650 0.9896 0.5384 0.041 Uiso 1 1 calc R . .
C3 C 0.2187(9) 1.0009(4) 0.5572(7) 0.035(3) Uani 1 1 d . . .
H3 H 0.1973 1.0215 0.5126 0.041 Uiso 1 1 calc R . .
C4 C 0.1476(9) 0.9913(4) 0.6030(7) 0.036(3) Uani 1 1 d . . .
H4 H 0.0782 1.0044 0.5898 0.043 Uiso 1 1 calc R . .
C5 C 0.1809(9) 0.9619(4) 0.6692(7) 0.035(3) Uani 1 1 d . . .
H5 H 0.1339 0.9548 0.7023 0.042 Uiso 1 1 calc R . .
C6 C 0.2844(8) 0.9423(3) 0.6879(6) 0.025(2) Uani 1 1 d . . .
C7 C 0.3198(8) 0.9106(3) 0.7562(6) 0.026(2) Uani 1 1 d . . .
C8 C 0.2666(8) 0.8973(4) 0.8135(7) 0.032(2) Uani 1 1 d . . .
H8 H 0.1975 0.9093 0.8099 0.039 Uiso 1 1 calc R . .
C9 C 0.3105(9) 0.8675(4) 0.8752(8) 0.039(3) Uani 1 1 d . . .
C10 C 0.4118(9) 0.8500(4) 0.8766(8) 0.037(3) Uani 1 1 d . . .
H10 H 0.4450 0.8288 0.9179 0.044 Uiso 1 1 calc R . .
C11 C 0.4633(8) 0.8635(4) 0.8181(7) 0.030(2) Uani 1 1 d . . .
C12 C 0.5720(8) 0.8493(4) 0.8170(7) 0.033(2) Uani 1 1 d . . .
C13 C 0.6320(8) 0.8186(3) 0.8703(6) 0.027(2) Uani 1 1 d . . .
H13 H 0.6027 0.8050 0.9108 0.032 Uiso 1 1 calc R . .
C14 C 0.7350(8) 0.8067(4) 0.8672(7) 0.030(2) Uani 1 1 d . . .
C15 C 0.7706(9) 0.8276(4) 0.8058(7) 0.037(3) Uani 1 1 d . . .
H15 H 0.8408 0.8215 0.8012 0.044 Uiso 1 1 calc R . .
C16 C 0.7066(8) 0.8571(4) 0.7511(7) 0.031(2) Uani 1 1 d . . .
H16 H 0.7327 0.8694 0.7080 0.038 Uiso 1 1 calc R . .
C17 C 0.2541(9) 0.8516(5) 0.9406(8) 0.045(3) Uani 1 1 d . . .
C18 C 0.1513(12) 0.8795(6) 0.9335(11) 0.083(6) Uani 1 1 d . . .
H18A H 0.1111 0.8665 0.9699 0.124 Uiso 1 1 calc R . .
H18B H 0.1074 0.8786 0.8767 0.124 Uiso 1 1 calc R . .
H18C H 0.1701 0.9112 0.9494 0.124 Uiso 1 1 calc R . .
C19 C 0.2253(10) 0.8026(5) 0.9279(10) 0.061(4) Uani 1 1 d . . .
H19A H 0.1859 0.7931 0.9675 0.091 Uiso 1 1 calc R . .
H19B H 0.2904 0.7843 0.9359 0.091 Uiso 1 1 calc R . .
H19C H 0.1805 0.7981 0.8721 0.091 Uiso 1 1 calc R . .
C20 C 0.3286(13) 0.8587(6) 1.0251(9) 0.068(4) Uani 1 1 d . . .
H20A H 0.3908 0.8387 1.0318 0.101 Uiso 1 1 calc R . .
H20B H 0.2911 0.8514 1.0670 0.101 Uiso 1 1 calc R . .
H20C H 0.3522 0.8905 1.0310 0.101 Uiso 1 1 calc R . .
C21 C 0.8008(9) 0.7724(4) 0.9288(7) 0.038(3) Uani 1 1 d . . .
C22 C 0.7482(11) 0.7261(4) 0.9153(9) 0.052(4) Uani 1 1 d . . .
H22A H 0.6753 0.7284 0.9214 0.078 Uiso 1 1 calc R . .
H22B H 0.7890 0.7046 0.9559 0.078 Uiso 1 1 calc R . .
H22C H 0.7463 0.7154 0.8600 0.078 Uiso 1 1 calc R . .
C23 C 0.8055(11) 0.7885(5) 1.0160(8) 0.053(3) Uani 1 1 d . . .
H23A H 0.8460 0.7664 1.0557 0.079 Uiso 1 1 calc R . .
H23B H 0.7329 0.7910 1.0228 0.079 Uiso 1 1 calc R . .
H23C H 0.8407 0.8183 1.0255 0.079 Uiso 1 1 calc R . .
C24 C 0.9142(10) 0.7678(5) 0.9175(9) 0.052(4) Uani 1 1 d . . .
H24A H 0.9102 0.7578 0.8614 0.079 Uiso 1 1 calc R . .
H24B H 0.9542 0.7453 0.9565 0.079 Uiso 1 1 calc R . .
H24C H 0.9504 0.7973 0.9274 0.079 Uiso 1 1 calc R . .
C25 C 0.6196(8) 0.9260(4) 0.6135(7) 0.036(3) Uani 1 1 d . . .
C26 C 0.5321(9) 0.9526(4) 0.5752(8) 0.040(3) Uani 1 1 d . . .
C27 C 0.5650(9) 0.9695(4) 0.7587(7) 0.035(3) Uani 1 1 d . . .
H27A H 0.6434 0.9653 0.7738 0.043 Uiso 1 1 calc R . .
H27B H 0.5498 0.9982 0.7270 0.043 Uiso 1 1 calc R . .
C28 C 0.5325(12) 0.9759(5) 0.8344(9) 0.059(4) Uani 1 1 d . . .
H28A H 0.5494 0.9485 0.8683 0.088 Uiso 1 1 calc R . .
H28B H 0.4555 0.9816 0.8213 0.088 Uiso 1 1 calc R . .
H28C H 0.5707 1.0020 0.8645 0.088 Uiso 1 1 calc R . .
C29 C -0.1496(8) 0.1294(3) 0.4898(7) 0.030(2) Uani 1 1 d . . .
H29 H -0.2038 0.1388 0.4433 0.036 Uiso 1 1 calc R . .
C30 C -0.1791(8) 0.1067(4) 0.5534(7) 0.030(2) Uani 1 1 d . . .
H30 H -0.2525 0.1012 0.5494 0.036 Uiso 1 1 calc R . .
C31 C -0.1043(8) 0.0923(3) 0.6209(7) 0.031(2) Uani 1 1 d . . .
C32 C 0.0024(9) 0.0995(4) 0.6221(7) 0.032(2) Uani 1 1 d . . .
H32 H 0.0575 0.0889 0.6671 0.038 Uiso 1 1 calc R . .
C33 C 0.0278(8) 0.1220(3) 0.5581(7) 0.026(2) Uani 1 1 d . . .
C34 C 0.1390(8) 0.1318(3) 0.5574(6) 0.025(2) Uani 1 1 d . . .
C35 C 0.2264(8) 0.1161(3) 0.6138(7) 0.029(2) Uani 1 1 d . . .
H35 H 0.2175 0.0960 0.6557 0.035 Uiso 1 1 calc R . .
C36 C 0.3288(8) 0.1290(3) 0.6112(6) 0.028(2) Uani 1 1 d . . .
C37 C 0.3354(8) 0.1580(3) 0.5467(7) 0.030(2) Uani 1 1 d . . .
H37 H 0.4036 0.1677 0.5424 0.036 Uiso 1 1 calc R . .
C38 C 0.2473(8) 0.1724(3) 0.4902(7) 0.027(2) Uani 1 1 d . . .
C39 C 0.2407(8) 0.2046(3) 0.4242(7) 0.028(2) Uani 1 1 d . . .
C40 C 0.3334(9) 0.2228(4) 0.4074(7) 0.034(2) Uani 1 1 d . . .
H40 H 0.4018 0.2114 0.4350 0.041 Uiso 1 1 calc R . .
C41 C 0.3236(10) 0.2575(4) 0.3498(7) 0.040(3) Uani 1 1 d . . .
H41 H 0.3855 0.2704 0.3387 0.048 Uiso 1 1 calc R . .
C42 C 0.2228(10) 0.2731(4) 0.3085(8) 0.042(3) Uani 1 1 d . . .
H42 H 0.2160 0.2976 0.2707 0.051 Uiso 1 1 calc R . .
C43 C 0.1320(9) 0.2530(4) 0.3226(7) 0.037(3) Uani 1 1 d . . .
H43 H 0.0642 0.2635 0.2916 0.045 Uiso 1 1 calc R . .
C44 C 0.1350(8) 0.2184(3) 0.3798(7) 0.028(2) Uani 1 1 d . . .
C45 C -0.1363(9) 0.0715(4) 0.6946(8) 0.040(3) Uani 1 1 d . . .
C46 C -0.2199(12) 0.0325(5) 0.6642(10) 0.062(4) Uani 1 1 d . . .
H46A H -0.1832 0.0052 0.6522 0.093 Uiso 1 1 calc R . .
H46B H -0.2726 0.0424 0.6144 0.093 Uiso 1 1 calc R . .
H46C H -0.2561 0.0255 0.7071 0.093 Uiso 1 1 calc R . .
C47 C -0.1881(12) 0.1086(5) 0.7343(9) 0.055(4) Uani 1 1 d . . .
H47A H -0.2472 0.1223 0.6929 0.082 Uiso 1 1 calc R . .
H47B H -0.1351 0.1321 0.7573 0.082 Uiso 1 1 calc R . .
H47C H -0.2153 0.0953 0.7782 0.082 Uiso 1 1 calc R . .
C48 C -0.0389(11) 0.0535(6) 0.7611(9) 0.075(5) Uani 1 1 d . . .
H48A H 0.0065 0.0353 0.7349 0.112 Uiso 1 1 calc R . .
H48B H -0.0637 0.0345 0.8002 0.112 Uiso 1 1 calc R . .
H48C H 0.0021 0.0793 0.7901 0.112 Uiso 1 1 calc R . .
C49 C 0.4310(8) 0.1139(4) 0.6759(7) 0.033(2) Uani 1 1 d . . .
C50 C 0.4048(9) 0.0803(4) 0.7365(8) 0.042(3) Uani 1 1 d . . .
H50A H 0.3726 0.0529 0.7072 0.063 Uiso 1 1 calc R . .
H50B H 0.3544 0.0944 0.7637 0.063 Uiso 1 1 calc R . .
H50C H 0.4704 0.0721 0.7777 0.063 Uiso 1 1 calc R . .
C51 C 0.4859(11) 0.1570(4) 0.7190(8) 0.052(4) Uani 1 1 d . . .
H51A H 0.5486 0.1483 0.7626 0.079 Uiso 1 1 calc R . .
H51B H 0.4359 0.1739 0.7428 0.079 Uiso 1 1 calc R . .
H51C H 0.5082 0.1763 0.6790 0.079 Uiso 1 1 calc R . .
C52 C 0.5040(9) 0.0888(4) 0.6312(8) 0.041(3) Uani 1 1 d . . .
H52A H 0.4655 0.0628 0.6009 0.062 Uiso 1 1 calc R . .
H52B H 0.5678 0.0779 0.6716 0.062 Uiso 1 1 calc R . .
H52C H 0.5250 0.1097 0.5929 0.062 Uiso 1 1 calc R . .
C53 C -0.1507(10) 0.1984(4) 0.3576(8) 0.046(3) Uani 1 1 d . . .
C54 C -0.0839(9) 0.2258(5) 0.3215(8) 0.050(3) Uani 1 1 d . . .
C55 C 0.0206(10) 0.1334(4) 0.3301(7) 0.042(3) Uani 1 1 d . . .
H55A H -0.0543 0.1250 0.3035 0.050 Uiso 1 1 calc R . .
H55B H 0.0503 0.1472 0.2872 0.050 Uiso 1 1 calc R . .
C56 C 0.0762(9) 0.0933(5) 0.3551(9) 0.053(4) Uani 1 1 d . . .
H56A H 0.0440 0.0772 0.3936 0.079 Uiso 1 1 calc R . .
H56B H 0.1508 0.1004 0.3821 0.079 Uiso 1 1 calc R . .
H56C H 0.0731 0.0739 0.3072 0.079 Uiso 1 1 calc R . .
C57 C 0.144(2) 0.2165(6) 0.7246(11) 0.103(7) Uani 1 1 d . . .
H57A H 0.2065 0.2309 0.7116 0.123 Uiso 1 1 calc R . .
H57B H 0.0946 0.2066 0.6723 0.123 Uiso 1 1 calc R . .

loop_
_atom_site_aniso_label
_atom_site_aniso_U_11
_atom_site_aniso_U_22
_atom_site_aniso_U_33
_atom_site_aniso_U_23
_atom_site_aniso_U_13
_atom_site_aniso_U_12
Ir1 0.0219(2) 0.0216(2) 0.0340(2) 0.00398(16) 0.01083(16) 0.00083(16)
Ir2 0.0206(2) 0.0263(2) 0.0360(3) 0.00421(17) 0.00689(17) -0.00056(16)
Cl1 0.0294(14) 0.0362(15) 0.0512(18) -0.0076(13) 0.0049(13) 0.0038(12)
Cl2 0.0374(16) 0.0389(16) 0.058(2) -0.0066(14) 0.0206(14) 0.0019(12)
Cl3 0.132(5) 0.131(5) 0.113(4) 0.051(4) 0.053(4) 0.067(4)
Cl4 0.219(8) 0.096(4) 0.072(3) -0.010(3) 0.025(4) 0.069(4)
N1 0.014(4) 0.021(4) 0.040(5) 0.005(4) 0.007(4) 0.002(3)
N2 0.024(4) 0.022(4) 0.028(5) 0.009(3) 0.009(4) -0.003(3)
N3 0.020(4) 0.023(4) 0.043(5) 0.001(4) 0.012(4) -0.005(3)
N4 0.020(4) 0.023(4) 0.033(5) -0.003(4) 0.011(4) -0.001(3)
C1 0.024(5) 0.023(5) 0.036(6) -0.004(4) 0.009(4) 0.000(4)
C2 0.030(6) 0.032(6) 0.036(6) 0.005(5) 0.003(5) -0.004(5)
C3 0.038(6) 0.022(5) 0.038(7) 0.000(5) 0.001(5) 0.008(5)
C4 0.030(6) 0.027(6) 0.046(7) 0.002(5) 0.004(5) 0.011(5)
C5 0.025(6) 0.031(6) 0.047(7) 0.002(5) 0.008(5) -0.004(5)
C6 0.025(5) 0.017(5) 0.034(6) -0.002(4) 0.006(4) 0.001(4)
C7 0.025(5) 0.021(5) 0.035(6) 0.001(4) 0.014(4) 0.001(4)
C8 0.024(5) 0.032(6) 0.044(7) 0.006(5) 0.015(5) 0.003(4)
C9 0.034(6) 0.045(7) 0.047(7) 0.007(6) 0.026(6) 0.000(5)
C10 0.038(6) 0.025(5) 0.052(7) 0.016(5) 0.021(6) 0.009(5)
C11 0.028(5) 0.027(5) 0.036(6) 0.008(4) 0.008(5) 0.001(4)
C12 0.026(5) 0.029(6) 0.048(7) -0.003(5) 0.014(5) -0.002(4)
C13 0.031(6) 0.022(5) 0.031(6) 0.008(4) 0.012(5) 0.001(4)
C14 0.021(5) 0.030(6) 0.038(6) 0.002(5) 0.005(5) 0.005(4)
C15 0.027(6) 0.034(6) 0.053(8) 0.006(5) 0.018(5) 0.007(5)
C16 0.023(5) 0.034(6) 0.039(6) 0.006(5) 0.011(5) 0.004(4)
C17 0.030(6) 0.057(8) 0.055(8) 0.012(6) 0.023(6) 0.013(6)
C18 0.059(10) 0.104(14) 0.106(14) 0.058(11) 0.059(10) 0.036(9)
C19 0.033(7) 0.078(11) 0.082(11) 0.030(8) 0.033(7) 0.006(7)
C20 0.068(10) 0.081(11) 0.059(10) 0.014(8) 0.026(8) 0.011(9)
C21 0.028(6) 0.048(7) 0.040(7) 0.010(5) 0.014(5) 0.001(5)
C22 0.054(8) 0.041(7) 0.064(9) 0.028(7) 0.022(7) 0.017(6)
C23 0.046(8) 0.053(8) 0.058(9) 0.012(7) 0.012(7) 0.008(6)
C24 0.033(7) 0.058(8) 0.067(9) 0.026(7) 0.012(6) 0.024(6)
C25 0.019(5) 0.048(7) 0.049(7) 0.004(5) 0.025(5) 0.000(5)
C26 0.036(6) 0.042(7) 0.053(8) 0.024(6) 0.031(6) 0.014(5)
C27 0.032(6) 0.030(6) 0.049(7) 0.015(5) 0.021(5) -0.001(5)
C28 0.062(9) 0.044(8) 0.066(10) -0.007(7) 0.010(8) -0.011(7)
C29 0.023(5) 0.028(5) 0.040(7) -0.006(5) 0.009(5) -0.001(4)
C30 0.019(5) 0.029(6) 0.045(7) 0.004(5) 0.011(5) -0.001(4)
C31 0.028(6) 0.025(5) 0.045(7) -0.002(5) 0.019(5) -0.004(4)
C32 0.028(6) 0.031(6) 0.038(6) 0.000(5) 0.010(5) -0.004(4)
C33 0.024(5) 0.014(4) 0.040(6) 0.001(4) 0.008(5) -0.003(4)
C34 0.023(5) 0.022(5) 0.034(6) 0.002(4) 0.014(4) -0.003(4)
C35 0.025(5) 0.025(5) 0.042(7) -0.001(5) 0.017(5) -0.001(4)
C36 0.027(5) 0.023(5) 0.031(6) -0.004(4) 0.005(4) 0.000(4)
C37 0.020(5) 0.028(6) 0.041(7) -0.005(5) 0.004(5) -0.005(4)
C38 0.020(5) 0.021(5) 0.040(6) 0.001(4) 0.011(4) 0.003(4)
C39 0.033(6) 0.014(5) 0.040(6) -0.004(4) 0.015(5) 0.000(4)
C40 0.031(6) 0.033(6) 0.040(7) -0.003(5) 0.012(5) -0.003(5)
C41 0.037(7) 0.042(7) 0.046(7) 0.001(6) 0.020(6) -0.007(5)
C42 0.041(7) 0.045(7) 0.045(7) 0.015(6) 0.018(6) -0.001(6)
C43 0.028(6) 0.038(6) 0.048(7) 0.009(5) 0.014(5) 0.003(5)
C44 0.030(6) 0.022(5) 0.036(6) 0.005(4) 0.015(5) 0.003(4)
C45 0.027(6) 0.036(6) 0.062(9) 0.003(6) 0.020(6) 0.002(5)
C46 0.069(10) 0.048(8) 0.081(11) 0.004(7) 0.043(9) -0.022(7)
C47 0.060(9) 0.055(9) 0.059(9) -0.008(7) 0.032(7) 0.003(7)
C48 0.044(8) 0.117(14) 0.062(10) 0.052(10) 0.013(7) 0.000(9)
C49 0.025(5) 0.034(6) 0.035(6) 0.001(5) 0.000(5) -0.003(5)
C50 0.034(6) 0.044(7) 0.044(7) 0.012(6) 0.003(5) -0.001(5)
C51 0.057(9) 0.043(7) 0.050(8) -0.012(6) 0.000(7) -0.013(6)
C52 0.024(6) 0.043(7) 0.058(8) 0.011(6) 0.012(5) 0.010(5)
C53 0.030(6) 0.046(7) 0.057(8) 0.020(6) 0.000(6) 0.003(5)
C54 0.025(6) 0.068(9) 0.045(8) 0.021(7) -0.010(5) 0.006(6)
C55 0.045(7) 0.040(7) 0.040(7) 0.000(5) 0.010(6) -0.023(6)
C56 0.019(6) 0.073(10) 0.067(9) -0.044(8) 0.013(6) -0.007(6)
C57 0.18(2) 0.077(13) 0.062(11) 0.017(10) 0.050(13) 0.049(14)

loop_
_atom_type_symbol
_atom_type_description
_atom_type_scat_dispersion_real
_atom_type_scat_dispersion_imag
_atom_type_scat_source
C C 0.0033 0.0016 'International Tables Vol C Tables 4.2.6.8 and 6.1.1.4'
H H 0.0000 0.0000 'International Tables Vol C Tables 4.2.6.8 and 6.1.1.4'
N N 0.0061 0.0033 'International Tables Vol C Tables 4.2.6.8 and 6.1.1.4'
Cl Cl 0.1484 0.1585 'International Tables Vol C Tables 4.2.6.8 and 6.1.1.4'
Ir Ir -1.4442 7.9887 'International Tables Vol C Tables 4.2.6.8 and 6.1.1.4'

loop_
_geom_angle_atom_site_label_1
_geom_angle_atom_site_label_2
_geom_angle_atom_site_label_3
_geom_angle
_geom_angle_site_symmetry_1
_geom_angle_site_symmetry_3
_geom_angle_publ_flag
N1 Ir1 C1 79.2(4) . . ?
N1 Ir1 C27 90.8(4) . . ?
C1 Ir1 C27 91.0(4) . . ?
N1 Ir1 N2 76.8(3) . . ?
C1 Ir1 N2 156.0(4) . . ?
C27 Ir1 N2 89.3(4) . . ?
N1 Ir1 C25 163.1(4) . . ?
C1 Ir1 C25 117.7(4) . . ?
C27 Ir1 C25 89.1(4) . . ?
N2 Ir1 C25 86.3(4) . . ?
N1 Ir1 C26 159.7(4) . . ?
C1 Ir1 C26 80.5(4) . . ?
C27 Ir1 C26 90.2(5) . . ?
N2 Ir1 C26 123.4(4) . . ?
C25 Ir1 C26 37.1(4) . . ?
N1 Ir1 Cl1 91.4(3) . . ?
C1 Ir1 Cl1 91.4(3) . . ?
C27 Ir1 Cl1 177.0(3) . . ?
N2 Ir1 Cl1 89.4(2) . . ?
C25 Ir1 Cl1 88.2(3) . . ?
C26 Ir1 Cl1 88.4(4) . . ?
N4 Ir2 C44 79.1(4) . . ?
N4 Ir2 C55 92.4(4) . . ?
C44 Ir2 C55 89.4(4) . . ?
N4 Ir2 N3 76.9(3) . . ?
C44 Ir2 N3 156.0(4) . . ?
C55 Ir2 N3 92.8(4) . . ?
N4 Ir2 C54 160.7(4) . . ?
C44 Ir2 C54 81.8(5) . . ?
C55 Ir2 C54 90.2(5) . . ?
N3 Ir2 C54 122.1(4) . . ?
N4 Ir2 C53 160.6(4) . . ?
C44 Ir2 C53 120.1(4) . . ?
C55 Ir2 C53 90.9(5) . . ?
N3 Ir2 C53 83.9(4) . . ?
C54 Ir2 C53 38.3(5) . . ?
N4 Ir2 Cl2 89.0(2) . . ?
C44 Ir2 Cl2 92.0(3) . . ?
C55 Ir2 Cl2 178.2(3) . . ?
N3 Ir2 Cl2 86.4(2) . . ?
C54 Ir2 Cl2 88.9(4) . . ?
C53 Ir2 Cl2 87.4(4) . . ?
C7 N1 C11 119.1(9) . . ?
C7 N1 Ir1 120.7(7) . . ?
C11 N1 Ir1 120.1(7) . . ?
C16 N2 C12 117.2(9) . . ?
C16 N2 Ir1 128.2(7) . . ?
C12 N2 Ir1 114.6(7) . . ?
C29 N3 C33 116.4(9) . . ?
C29 N3 Ir2 129.5(7) . . ?
C33 N3 Ir2 113.3(6) . . ?
C34 N4 C38 120.8(9) . . ?
C34 N4 Ir2 119.5(7) . . ?
C38 N4 Ir2 119.6(7) . . ?
C2 C1 C6 116.9(9) . . ?
C2 C1 Ir1 131.6(8) . . ?
C6 C1 Ir1 111.5(7) . . ?
C3 C2 C1 120.4(11) . . ?
C4 C3 C2 123.5(11) . . ?
C3 C4 C5 117.6(10) . . ?
C4 C5 C6 120.7(11) . . ?
C1 C6 C5 120.8(10) . . ?
C1 C6 C7 117.7(9) . . ?
C5 C6 C7 121.4(10) . . ?
N1 C7 C8 120.8(9) . . ?
N1 C7 C6 110.8(9) . . ?
C8 C7 C6 128.3(9) . . ?
C9 C8 C7 121.9(10) . . ?
C8 C9 C10 116.9(10) . . ?
C8 C9 C17 123.8(10) . . ?
C10 C9 C17 119.3(10) . . ?
C11 C10 C9 120.2(10) . . ?
N1 C11 C10 121.0(10) . . ?
N1 C11 C12 114.3(9) . . ?
C10 C11 C12 124.6(10) . . ?
N2 C12 C13 121.7(10) . . ?
N2 C12 C11 114.1(10) . . ?
C13 C12 C11 124.2(10) . . ?
C12 C13 C14 122.0(10) . . ?
C15 C14 C13 115.1(10) . . ?
C15 C14 C21 124.3(9) . . ?
C13 C14 C21 120.6(10) . . ?
C16 C15 C14 121.4(10) . . ?
N2 C16 C15 122.5(10) . . ?
C19 C17 C20 110.1(12) . . ?
C19 C17 C18 108.8(12) . . ?
C20 C17 C18 109.2(13) . . ?
C19 C17 C9 109.7(11) . . ?
C20 C17 C9 109.0(11) . . ?
C18 C17 C9 110.1(11) . . ?
C22 C21 C23 109.1(10) . . ?
C22 C21 C24 108.2(11) . . ?
C23 C21 C24 110.1(11) . . ?
C22 C21 C14 109.7(10) . . ?
C23 C21 C14 109.0(10) . . ?
C24 C21 C14 110.8(9) . . ?
C26 C25 Ir1 72.5(6) . . ?
C25 C26 Ir1 70.3(6) . . ?
C28 C27 Ir1 119.3(8) . . ?
N3 C29 C30 122.5(10) . . ?
C31 C30 C29 120.8(10) . . ?
C30 C31 C32 117.2(10) . . ?
C30 C31 C45 121.2(9) . . ?
C32 C31 C45 121.5(10) . . ?
C33 C32 C31 119.9(10) . . ?
N3 C33 C32 123.0(9) . . ?
N3 C33 C34 114.7(9) . . ?
C32 C33 C34 122.2(10) . . ?
N4 C34 C35 120.7(9) . . ?
N4 C34 C33 114.6(9) . . ?
C35 C34 C33 124.6(9) . . ?
C34 C35 C36 121.0(10) . . ?
C35 C36 C37 116.1(10) . . ?
C35 C36 C49 123.3(10) . . ?
C37 C36 C49 120.5(9) . . ?
C38 C37 C36 121.8(10) . . ?
C37 C38 N4 119.6(10) . . ?
C37 C38 C39 128.2(10) . . ?
N4 C38 C39 112.0(9) . . ?
C40 C39 C44 122.4(10) . . ?
C40 C39 C38 121.2(10) . . ?
C44 C39 C38 116.4(9) . . ?
C41 C40 C39 119.2(11) . . ?
C40 C41 C42 119.8(11) . . ?
C41 C42 C43 120.1(11) . . ?
C42 C43 C44 123.6(11) . . ?
C43 C44 C39 114.7(9) . . ?
C43 C44 Ir2 132.5(8) . . ?
C39 C44 Ir2 112.8(7) . . ?
C47 C45 C31 108.3(10) . . ?
C47 C45 C48 107.2(12) . . ?
C31 C45 C48 112.4(10) . . ?
C47 C45 C46 108.7(10) . . ?
C31 C45 C46 109.5(11) . . ?
C48 C45 C46 110.6(12) . . ?
C50 C49 C51 111.8(10) . . ?
C50 C49 C52 106.9(9) . . ?
C51 C49 C52 110.9(10) . . ?
C50 C49 C36 111.1(9) . . ?
C51 C49 C36 107.8(9) . . ?
C52 C49 C36 108.4(9) . . ?
C54 C53 Ir2 70.0(6) . . ?
C53 C54 Ir2 71.7(7) . . ?
C56 C55 Ir2 119.7(9) . . ?
Cl3 C57 Cl4 112.3(10) . . ?

loop_
_geom_bond_atom_site_label_1
_geom_bond_atom_site_label_2
_geom_bond_distance
_geom_bond_site_symmetry_2
_geom_bond_publ_flag
Ir1 N1 2.001(8) . ?
Ir1 C1 2.078(10) . ?
Ir1 C27 2.110(12) . ?
Ir1 N2 2.165(8) . ?
Ir1 C25 2.172(10) . ?
Ir1 C26 2.200(11) . ?
Ir1 Cl1 2.488(3) . ?
Ir2 N4 2.024(8) . ?
Ir2 C44 2.052(10) . ?
Ir2 C55 2.092(12) . ?
Ir2 N3 2.163(8) . ?
Ir2 C54 2.167(11) . ?
Ir2 C53 2.190(12) . ?
Ir2 Cl2 2.485(3) . ?
Cl3 C57 1.704(18) . ?
Cl4 C57 1.745(17) . ?
N1 C7 1.350(12) . ?
N1 C11 1.362(13) . ?
N2 C16 1.344(13) . ?
N2 C12 1.362(14) . ?
N3 C29 1.343(12) . ?
N3 C33 1.365(13) . ?
N4 C34 1.340(13) . ?
N4 C38 1.356(12) . ?
C1 C2 1.410(15) . ?
C1 C6 1.418(14) . ?
C2 C3 1.383(15) . ?
C3 C4 1.375(16) . ?
C4 C5 1.390(15) . ?
C5 C6 1.418(14) . ?
C6 C7 1.461(14) . ?
C7 C8 1.380(14) . ?
C8 C9 1.367(15) . ?
C9 C10 1.405(15) . ?
C9 C17 1.546(16) . ?
C10 C11 1.386(15) . ?
C11 C12 1.474(15) . ?
C12 C13 1.366(15) . ?
C13 C14 1.395(14) . ?
C14 C15 1.383(16) . ?
C14 C21 1.537(15) . ?
C15 C16 1.376(15) . ?
C17 C19 1.49(2) . ?
C17 C20 1.52(2) . ?
C17 C18 1.543(17) . ?
C21 C22 1.510(18) . ?
C21 C23 1.531(18) . ?
C21 C24 1.537(16) . ?
C25 C26 1.393(15) . ?
C27 C28 1.457(18) . ?
C29 C30 1.399(15) . ?
C30 C31 1.359(15) . ?
C31 C32 1.395(14) . ?
C31 C45 1.535(16) . ?
C32 C33 1.377(15) . ?
C33 C34 1.474(13) . ?
C34 C35 1.359(14) . ?
C35 C36 1.393(14) . ?
C36 C37 1.401(15) . ?
C36 C49 1.548(14) . ?
C37 C38 1.354(14) . ?
C38 C39 1.445(14) . ?
C39 C40 1.410(14) . ?
C39 C44 1.440(15) . ?
C40 C41 1.390(16) . ?
C41 C42 1.391(17) . ?
C42 C43 1.392(15) . ?
C43 C44 1.394(15) . ?
C45 C47 1.522(17) . ?
C45 C48 1.550(18) . ?
C45 C46 1.570(17) . ?
C49 C50 1.521(16) . ?
C49 C51 1.540(15) . ?
C49 C52 1.541(16) . ?
C53 C54 1.428(18) . ?
C55 C56 1.389(18) . ?
